data_7222708
loop_
_publ_author_name
'Eisenmann, B.'
'Jordan, H.'
'Schaefer, H.'

_publ_section_title
;
 Zintlphasen mit konplexen Anionen: Ge2 P4(6-)- bzw. Si2 As4(6-)-
 Kettenverbaenden im Ca3 Ge2 P4 und Sr3 Ge2 P4 bzw. Ba3 Si2 As4
;
_journal_name_full
;
Zeitschrift fuer Naturforschung, Teil B. Anorganische Chemie, Organische 
Chemie (33,1978-41,1986)
;
_journal_page_first 1564
_journal_page_last 1568
_journal_volume 37
_journal_year 1982
_chemical_formula_sum 'Ca3 Ge2 P4'
_chemical_name_systematic 'Ca3 (Ge2 P4)'
_space_group_IT_number 14
_symmetry_space_group_name_Hall '-P 2ybc'
_symmetry_space_group_name_H-M 'P 1 21/c 1'
_cell_angle_alpha 90
_cell_angle_beta 111.79
_cell_angle_gamma 90
_cell_formula_units_Z 4
_cell_length_a 7.123
_cell_length_b 17.459
_cell_length_c 7.045
_cell_volume 813.521
_citation_journal_id_ASTM ZNBAD2
_cod_data_source_file Eisenmann_ZNBAD2_1982_176.cif
_cod_data_source_block Ca3Ge2P4
_cod_original_cell_volume 813.5212
_cod_database_code 7222708

loop_
_symmetry_equiv_pos_as_xyz
x,y,z
-x,y+1/2,-z+1/2
-x,-y,-z
x,-y-1/2,z-1/2

loop_
_atom_site_label
_atom_site_type_symbol
_atom_site_fract_x
_atom_site_fract_y
_atom_site_fract_z
_atom_site_occupancy
_atom_site_U_iso_or_equiv
Ge1 Ge+3 0.3188 0.7418 0.4156 1 0.0
P1 P-3 0.5099 0.8027 0.7264 1 0.0
Ge2 Ge+3 0.7902 0.3737 0.4706 1 0.0
P2 P-3 0.0372 0.6852 0.7224 1 0.0
P4 P-3 0.4995 0.9329 0.2455 1 0.0
Ca1 Ca+2 0.7414 0.939 0.9878 1 0.0
Ca2 Ca+2 0.2624 0.9405 0.5057 1 0.0
Ca3 Ca+2 0.7857 0.8164 0.4879 1 0.0
P3 P-3 0.0048 0.9405 0.7509 1 0.0
